data_2019200
loop_
_publ_author_name
'Polson, Matthew'
'Turnbull, Mark M.'
'Wikaira, Jan L.'

_publ_section_title
;
 2-Amino-5-iodopyridinium bromide hemihydrate and 2-amino-5-iodopyridinium
 chloride monohydrate
;
_journal_coeditor_code YF3045
_journal_issue 10
_journal_name_full 'Acta Crystallographica Section C'
_journal_page_first 1152
_journal_page_last 1156
_journal_paper_doi 10.1107/S0108270113020891
_journal_volume 69
_journal_year 2013
_chemical_formula_iupac 'C5 H6 I N2 +, Cl -, H2 O, 0.375H Cl'
_chemical_formula_moiety 'C5 H6 I N2 +, Cl -, H2 O, 0.375(H Cl)'
_chemical_formula_sum 'C5 H8.375 Cl1.375 I N2 O'
_chemical_formula_weight 292.61
_chemical_name_systematic
;
2-Amino-5-iodopyridinium chloride monohydrate hydrochloric acid 0.375-solvate
;
_space_group_IT_number 14
_symmetry_cell_setting monoclinic
_symmetry_space_group_name_Hall '-P 2ybc'
_symmetry_space_group_name_H-M 'P 1 21/c 1'
_atom_sites_solution_hydrogens geom
_atom_sites_solution_primary direct
_atom_sites_solution_secondary difmap
_audit_creation_method SHELXL97
_cell_angle_alpha 90.00
_cell_angle_beta 94.904(11)
_cell_angle_gamma 90.00
_cell_formula_units_Z 4
_cell_length_a 4.177(2)
_cell_length_b 12.972(7)
_cell_length_c 17.601(10)
_cell_measurement_reflns_used 8192
_cell_measurement_temperature 163(2)
_cell_measurement_theta_max 26.361
_cell_measurement_theta_min 2.323
_cell_volume 950.2(9)
_computing_cell_refinement 'SMART (Siemens, 1996)'
_computing_data_collection 'SMART (Siemens, 1996)'
_computing_data_reduction 'SHELXTL (Sheldrick, 2008)'
_computing_molecular_graphics 'SHELXTL (Sheldrick, 2008)'
_computing_publication_material
;
SHELXL97 (Sheldrick, 2008), enCIFer (Allen <i>et al.</i>, 2004)
and
publCIF (Westrip, 2010)
;
_computing_structure_refinement 'SHELXTL97 (Sheldrick, 2008)'
_computing_structure_solution 'SHELXTL97 (Sheldrick, 2008)'
_diffrn_ambient_temperature 163(2)
_diffrn_measured_fraction_theta_full 0.985
_diffrn_measured_fraction_theta_max 0.985
_diffrn_measurement_device_type 'Bruker SMART CCD area-detector'
_diffrn_measurement_method '\f and \w'
_diffrn_radiation_monochromator graphite
_diffrn_radiation_source 'fine-focus sealed tube'
_diffrn_radiation_type MoK\a
_diffrn_radiation_wavelength 0.71073
_diffrn_reflns_av_R_equivalents 0.0333
_diffrn_reflns_av_sigmaI/netI 0.0147
_diffrn_reflns_limit_h_max 5
_diffrn_reflns_limit_h_min -2
_diffrn_reflns_limit_k_max 15
_diffrn_reflns_limit_k_min -16
_diffrn_reflns_limit_l_max 21
_diffrn_reflns_limit_l_min -21
_diffrn_reflns_number 11816
_diffrn_reflns_theta_full 26.38
_diffrn_reflns_theta_max 26.38
_diffrn_reflns_theta_min 2.32
_exptl_absorpt_coefficient_mu 3.674
_exptl_absorpt_correction_T_max 1.000000
_exptl_absorpt_correction_T_min 0.795431
_exptl_absorpt_correction_type empirical
_exptl_absorpt_process_details '(SADABS; Sheldrick, 1996)'
_exptl_crystal_colour colourless
_exptl_crystal_density_diffrn 2.045
_exptl_crystal_density_method 'not measured'
_exptl_crystal_description needle
_exptl_crystal_F_000 558
_exptl_crystal_size_max 0.77
_exptl_crystal_size_mid 0.12
_exptl_crystal_size_min 0.07
_refine_diff_density_max 0.485
_refine_diff_density_min -0.958
_refine_ls_extinction_method none
_refine_ls_goodness_of_fit_ref 1.153
_refine_ls_hydrogen_treatment mixed
_refine_ls_matrix_type full
_refine_ls_number_parameters 127
_refine_ls_number_reflns 1910
_refine_ls_number_restraints 7
_refine_ls_restrained_S_all 1.158
_refine_ls_R_factor_all 0.0243
_refine_ls_R_factor_gt 0.0224
_refine_ls_shift/su_max 0.002
_refine_ls_shift/su_mean 0.000
_refine_ls_structure_factor_coef Fsqd
_refine_ls_weighting_details 'calc w=1/[\s^2^(Fo^2^)+(0.0305P)^2^+1.5217P] where P=(Fo^2^+2Fc^2^)/3'
_refine_ls_weighting_scheme calc
_refine_ls_wR_factor_gt 0.0595
_refine_ls_wR_factor_ref 0.0608
_reflns_number_gt 1779
_reflns_number_total 1910
_reflns_threshold_expression I>2\s(I)
_cod_data_source_file yf3045.cif
_cod_data_source_block 2
_cod_original_sg_symbol_H-M 'P 21/c'
_cod_original_formula_sum 'C5 H8.375 Cl1.375 I N2 O1'
_cod_database_code 2019200

loop_
_symmetry_equiv_pos_as_xyz
'x, y, z'
'-x, y+1/2, -z+1/2'
'-x, -y, -z'
'x, -y-1/2, z-1/2'

loop_
_atom_site_type_symbol
_atom_site_label
_atom_site_fract_x
_atom_site_fract_y
_atom_site_fract_z
_atom_site_U_iso_or_equiv
_atom_site_adp_type
_atom_site_calc_flag
_atom_site_refinement_flags
_atom_site_occupancy
_atom_site_symmetry_multiplicity
_atom_site_disorder_assembly
_atom_site_disorder_group
I I1 -0.25640(4) 0.356052(15) 0.573263(10) 0.02409(9) Uani d . 1 1 . .
N N11 -0.1165(7) 0.37045(19) 0.33345(15) 0.0232(5) Uani d . 1 1 . .
H H11 -0.171(9) 0.425(3) 0.300(2) 0.028 Uiso d . 1 1 . .
N N12 0.1423(8) 0.2731(2) 0.24582(16) 0.0303(6) Uani d . 1 1 . .
H H12B 0.237(10) 0.219(3) 0.236(2) 0.036 Uiso d . 1 1 . .
H H12A 0.089(10) 0.319(3) 0.208(2) 0.036 Uiso d . 1 1 . .
C C12 0.0566(7) 0.2863(2) 0.31633(17) 0.0223(6) Uani d . 1 1 . .
C C13 0.1402(8) 0.2153(2) 0.37638(18) 0.0252(6) Uani d . 1 1 . .
H H13 0.2551 0.1560 0.3668 0.030 Uiso calc R 1 1 . .
C C14 0.0525(7) 0.2339(2) 0.44790(17) 0.0253(6) Uani d . 1 1 . .
H H14 0.1096 0.1873 0.4869 0.030 Uiso calc R 1 1 . .
C C15 -0.1244(7) 0.3232(2) 0.46346(16) 0.0212(6) Uani d . 1 1 . .
C C16 -0.2053(7) 0.3899(2) 0.40479(18) 0.0237(6) Uani d . 1 1 . .
H H16 -0.3220 0.4491 0.4137 0.028 Uiso calc R 1 1 . .
O O1 0.0530(7) 0.4444(2) 0.13376(14) 0.0285(5) Uani d PD 0.88 1 . .
H H1A 0.145(9) 0.485(3) 0.168(2) 0.034 Uiso d PD 0.88 1 . .
H H1B -0.153(5) 0.451(3) 0.117(2) 0.034 Uiso d PD 0.88 1 . .
H H1C 0.231(9) 0.448(6) 0.112(4) 0.034 Uiso d PD 0.50 1 . .
Cl Cl2 -0.5000 0.5000 0.0000 0.0297(5) Uani d SP 0.50 2 A 2
O O2 -0.4787(12) 0.4426(4) 0.0556(3) 0.0334(10) Uani d PD 0.13 1 B 1
H H2A -0.44(5) 0.507(4) 0.055(15) 0.040 Uiso d PD 0.13 1 C 1
Cl Cl3 -0.4787(12) 0.4426(4) 0.0556(3) 0.0334(10) Uani d P 0.13 1 . 1
Cl Cl1 -0.52590(18) 0.55337(6) 0.26034(4) 0.02613(17) Uani d . 1 1 . .

loop_
_atom_site_aniso_label
_atom_site_aniso_U_11
_atom_site_aniso_U_22
_atom_site_aniso_U_33
_atom_site_aniso_U_12
_atom_site_aniso_U_13
_atom_site_aniso_U_23
I1 0.02301(13) 0.02732(13) 0.02192(13) 0.00207(7) 0.00182(8) 0.00093(7)
N11 0.0288(14) 0.0190(12) 0.0210(13) 0.0028(10) -0.0027(10) 0.0048(10)
N12 0.0464(17) 0.0233(14) 0.0209(13) 0.0037(12) 0.0021(12) -0.0020(11)
C12 0.0230(14) 0.0187(14) 0.0245(15) -0.0019(11) -0.0027(11) -0.0021(11)
C13 0.0308(16) 0.0186(14) 0.0260(15) 0.0044(12) 0.0009(12) 0.0012(11)
C14 0.0278(15) 0.0227(14) 0.0249(15) 0.0023(12) -0.0013(12) 0.0047(12)
C15 0.0197(14) 0.0228(14) 0.0208(14) -0.0006(11) -0.0004(11) -0.0003(11)
C16 0.0242(15) 0.0195(14) 0.0271(15) 0.0016(11) 0.0005(12) 0.0002(12)
O1 0.0367(15) 0.0263(13) 0.0208(12) -0.0001(11) -0.0074(11) -0.0004(10)
Cl2 0.0290(11) 0.0341(11) 0.0254(11) -0.0087(9) -0.0016(8) -0.0036(9)
O2 0.031(2) 0.043(3) 0.025(2) -0.002(2) -0.0077(18) 0.003(2)
Cl3 0.031(2) 0.043(3) 0.025(2) -0.002(2) -0.0077(18) 0.003(2)
Cl1 0.0288(4) 0.0262(4) 0.0228(4) 0.0005(3) -0.0006(3) 0.0037(3)

loop_
_atom_type_symbol
_atom_type_description
_atom_type_scat_dispersion_real
_atom_type_scat_dispersion_imag
_atom_type_scat_source
C C 0.0033 0.0016 'International Tables Vol C Tables 4.2.6.8 and 6.1.1.4'
H H 0.0000 0.0000 'International Tables Vol C Tables 4.2.6.8 and 6.1.1.4'
Cl Cl 0.1484 0.1585 'International Tables Vol C Tables 4.2.6.8 and 6.1.1.4'
I I -0.4742 1.8119 'International Tables Vol C Tables 4.2.6.8 and 6.1.1.4'
N N 0.0061 0.0033 'International Tables Vol C Tables 4.2.6.8 and 6.1.1.4'
O O 0.0106 0.0060 'International Tables Vol C Tables 4.2.6.8 and 6.1.1.4'

loop_
_geom_angle_atom_site_label_1
_geom_angle_atom_site_label_2
_geom_angle_atom_site_label_3
_geom_angle
C12 N11 C16 123.0(3)
C12 N11 H11 125(2)
C16 N11 H11 112(2)
C12 N12 H12B 119(3)
C12 N12 H12A 122(3)
H12B N12 H12A 119(4)
N12 C12 N11 120.1(3)
N12 C12 C13 122.7(3)
N11 C12 C13 117.2(3)
C14 C13 C12 120.3(3)
C14 C13 H13 119.9
C12 C13 H13 119.9
C13 C14 C15 120.7(3)
C13 C14 H14 119.7
C15 C14 H14 119.7
C16 C15 C14 118.1(3)
C16 C15 I1 120.0(2)
C14 C15 I1 121.9(2)
N11 C16 C15 120.7(3)
N11 C16 H16 119.7
C15 C16 H16 119.7
H1A O1 H1B 123(4)
H1A O1 H1C 85(6)
H1B O1 H1C 134(5)

loop_
_geom_bond_atom_site_label_1
_geom_bond_atom_site_label_2
_geom_bond_distance
I1 C15 2.098(3)
N11 C12 1.357(4)
N11 C16 1.363(4)
N11 H11 0.94(4)
N12 C12 1.332(4)
N12 H12B 0.84(4)
N12 H12A 0.91(4)
C12 C13 1.422(4)
C13 C14 1.362(4)
C13 H13 0.9300
C14 C15 1.413(4)
C14 H14 0.9300
C15 C16 1.367(4)
C16 H16 0.9300
O1 H1A 0.859(18)
O1 H1B 0.890(18)
O1 H1C 0.865(19)
Cl2 H2A 1.0(2)
O2 H2A 0.85(2)

loop_
_geom_hbond_atom_site_label_D
_geom_hbond_atom_site_label_H
_geom_hbond_atom_site_label_A
_geom_hbond_site_symmetry_A
_geom_hbond_distance_DH
_geom_hbond_distance_HA
_geom_hbond_distance_DA
_geom_hbond_angle_DHA
N11 H11 Cl1 . 0.94(4) 2.30(4) 3.136(3) 149(3)
N12 H12A Cl1 1_655 0.91(4) 3.52(4) 3.891(4) 108(3)
N12 H12A O1 . 0.91(4) 2.08(5) 2.973(4) 167(4)
O1 H1B Cl1 . 0.890(18) 3.35(4) 3.705(3) 107(3)
O1 H1C O2 1_655 0.865(19) 1.64(3) 2.486(6) 167(8)
O1 H1C Cl2 1_655 0.865(19) 2.45(4) 3.209(3) 147(6)
O1 H1B O2 . 0.890(18) 1.67(2) 2.511(5) 157(4)
O1 H1B Cl2 . 0.890(18) 2.50(3) 3.236(3) 141(4)
O2 H2A O2 3_465 0.85(2) 2.1(2) 2.454(10) 108(17)

loop_
_geom_torsion_atom_site_label_1
_geom_torsion_atom_site_label_2
_geom_torsion_atom_site_label_3
_geom_torsion_atom_site_label_4
_geom_torsion
C16 N11 C12 N12 -178.4(3)
C16 N11 C12 C13 1.4(4)
N12 C12 C13 C14 178.5(3)
N11 C12 C13 C14 -1.3(4)
C12 C13 C14 C15 0.5(5)
C13 C14 C15 C16 0.2(4)
C13 C14 C15 I1 -178.8(2)
C12 N11 C16 C15 -0.7(5)
C14 C15 C16 N11 -0.1(4)
I1 C15 C16 N11 178.9(2)
